data_1552033
loop_
_publ_author_name
'Jurt, Pascal'
'Salnikov, Oleg'
'Gianetti, Thomas L.'
'Chukanov, Nikita'
'Baker, Matthew G.'
'Le Corre, Gr\'egoire'
'Borger, Jaap E.'
'Verel, Ren\'e'
'Gauthier, S\'ebastien'
'Fuhr, Olaf'
'Kovtunov, Kirill V.'
'Fedorov, Alexey'
'Fenske, Dieter'
'Koptyug, Igor V.'
'Gr\"utzmacher, Hansj\"org'

_publ_section_title
;
 Low-valent Homobimetallic Rh Complexes: Influence of Ligands on the
 Structure and the Intramolecular Reactivity of Rh--H Intermediates
;
_journal_name_full 'Chemical Science'
_journal_paper_doi 10.1039/C9SC02683E
_journal_year 2019
_chemical_formula_moiety 'C37 H37 Cl2 P Rh2 Si2, 1.5(C H2 Cl2), C0.5 Cl, C0.55 H0.72 Cl1'
_chemical_formula_sum 'C39.55 H40.72 Cl7 P Rh2 Si2'
_chemical_formula_weight 1057.19
_space_group_crystal_system monoclinic
_space_group_IT_number 14
_space_group_name_Hall '-P 2yn'
_space_group_name_H-M_alt 'P 1 21/n 1'
_symmetry_space_group_name_Hall '-P 2yn'
_symmetry_space_group_name_H-M 'P 1 21/n 1'
_atom_sites_solution_hydrogens geom
_atom_sites_solution_primary dual
_audit_creation_date 2019-05-29
_audit_creation_method
;
Olex2 1.2
(compiled 2018.05.29 svn.r3508 for OlexSys, GUI svn.r5506)
;
_audit_update_record
;
2019-05-29 deposited with the CCDC.    2019-07-08 downloaded from the CCDC.
;
_cell_angle_alpha 90
_cell_angle_beta 99.837(2)
_cell_angle_gamma 90
_cell_formula_units_Z 4
_cell_length_a 14.3566(4)
_cell_length_b 13.3287(3)
_cell_length_c 23.2251(7)
_cell_measurement_reflns_used 40301
_cell_measurement_temperature 100
_cell_measurement_theta_max 30.7600
_cell_measurement_theta_min 3.0980
_cell_volume 4378.9(2)
_computing_cell_refinement 'CrysAlis RED, Oxford Diffraction Ltd.'
_computing_data_collection 'CrysAlis CCD, Oxford Diffraction Ltd.'
_computing_data_reduction 'CrysAlis RED, Oxford Diffraction Ltd.'
_computing_molecular_graphics 'Olex2 (Dolomanov et al., 2009)'
_computing_publication_material 'Olex2 (Dolomanov et al., 2009)'
_computing_structure_refinement 'ShelXL (Sheldrick, 2015)'
_computing_structure_solution 'ShelXT (Sheldrick, 2015)'
_diffrn_ambient_environment N~2~
_diffrn_ambient_temperature 100
_diffrn_detector 'Oxford Diffraction Sapphire 3'
_diffrn_detector_area_resol_mean 8.26
_diffrn_detector_type 'CCD area detector'
_diffrn_measured_fraction_theta_full 0.999
_diffrn_measured_fraction_theta_max 0.990
_diffrn_measurement_details
;
List of Runs (angles in degrees, time in seconds):

  # Type    Start    End  Width  t~exp~   \w     \q     \k     \f   Frames
#--------------------------------------------------------------------------
  1  \w    -39.00  48.00   1.00   26.24    --  -20.71  57.00   0.00   87
  2  \w    -25.00  20.00   1.00   26.24    --  -20.71 -99.00 150.00   45
  3  \w     -7.00  90.00   1.00   26.24    --   21.18  77.00  90.00   97
  4  \w    -49.00  43.00   1.00   26.24    --   21.18 -38.00-180.00   92
  5  \w    -48.00  50.00   1.00   26.24    --   21.18 -77.00-120.00   98
  6  \w     -1.00  92.00   1.00   26.24    --   21.18  38.00-180.00   93
  7  \w    -25.00  62.00   1.00   26.24    --   21.18 -99.00 -30.00   87
  8  \w    -71.00   9.00   1.00   26.24    --  -20.71 118.00  27.00   80
  9  \w    -25.00  20.00   1.00   26.24    --  -20.71 -99.00 -30.00   45
 10  \w      3.00  90.00   1.00   26.24    --   21.18  57.00-120.00   87
 11  \w    -47.00  40.00   1.00   26.24    --   21.18 -57.00 150.00   87
 12  \w     34.00  95.00   1.00   26.24    --   21.18 179.00-180.00   61
 13  \w     -1.00  92.00   1.00   26.24    --   21.18  38.00 -30.00   93
 14  \w      3.00  52.00   1.00   26.24    --   21.18  57.00  30.00   49
;
_diffrn_measurement_device 'kappa-stage diffractometer'
_diffrn_measurement_device_type 'Oxford Diffraction Xcalibur S'
_diffrn_measurement_method '\w and \f scans'
_diffrn_measurement_specimen_support 'Mitegen 50um'
_diffrn_orient_matrix_type 'CrysAlisPro convention (1999,Acta A55,543-557)'
_diffrn_orient_matrix_UB_11 -0.0006147000
_diffrn_orient_matrix_UB_12 0.0124400000
_diffrn_orient_matrix_UB_13 0.0296242000
_diffrn_orient_matrix_UB_21 -0.0092928000
_diffrn_orient_matrix_UB_22 0.0508020000
_diffrn_orient_matrix_UB_23 -0.0080759000
_diffrn_orient_matrix_UB_31 -0.0492762000
_diffrn_orient_matrix_UB_32 -0.0097869000
_diffrn_orient_matrix_UB_33 -0.0042495000
_diffrn_radiation_collimation 0.3
_diffrn_radiation_monochromator 'focusing graphite'
_diffrn_radiation_probe x-ray
_diffrn_radiation_type MoK\a
_diffrn_radiation_wavelength 0.71073
_diffrn_reflns_av_R_equivalents 0.0508
_diffrn_reflns_av_unetI/netI 0.0312
_diffrn_reflns_Laue_measured_fraction_full 0.999
_diffrn_reflns_Laue_measured_fraction_max 0.990
_diffrn_reflns_limit_h_max 20
_diffrn_reflns_limit_h_min -19
_diffrn_reflns_limit_k_max 18
_diffrn_reflns_limit_k_min -18
_diffrn_reflns_limit_l_max 32
_diffrn_reflns_limit_l_min -32
_diffrn_reflns_number 113012
_diffrn_reflns_point_group_measured_fraction_full 0.999
_diffrn_reflns_point_group_measured_fraction_max 0.990
_diffrn_reflns_theta_full 25.242
_diffrn_reflns_theta_max 30.033
_diffrn_reflns_theta_min 2.880
_diffrn_source_current 24.0
_diffrn_source_power 1.2
_diffrn_source_target Mo
_diffrn_source_type 'Enhance (Mo) X-ray Source'
_diffrn_source_voltage 50.0
_exptl_absorpt_coefficient_mu 1.300
_exptl_absorpt_correction_T_max 1
_exptl_absorpt_correction_T_min 0.68234
_exptl_absorpt_correction_type multi-scan
_exptl_absorpt_process_details
;
CrysAlisPro 1.171.39.23a (Rigaku Oxford Diffraction, 2015)
Empirical absorption correction using spherical harmonics,
 implemented in SCALE3 ABSPACK scaling algorithm.
;
_exptl_crystal_colour 'clear red'
_exptl_crystal_colour_lustre clear
_exptl_crystal_colour_primary red
_exptl_crystal_density_diffrn 1.604
_exptl_crystal_description block
_exptl_crystal_F_000 2120
_exptl_crystal_size_max 0.2
_exptl_crystal_size_mid 0.1
_exptl_crystal_size_min 0.05
_refine_diff_density_max 1.005
_refine_diff_density_min -0.726
_refine_diff_density_rms 0.096
_refine_ls_extinction_method none
_refine_ls_goodness_of_fit_ref 1.235
_refine_ls_hydrogen_treatment constr
_refine_ls_matrix_type full
_refine_ls_number_parameters 516
_refine_ls_number_reflns 12695
_refine_ls_number_restraints 0
_refine_ls_restrained_S_all 1.235
_refine_ls_R_factor_all 0.0511
_refine_ls_R_factor_gt 0.0429
_refine_ls_shift/su_max 0.003
_refine_ls_shift/su_mean 0.000
_refine_ls_structure_factor_coef Fsqd
_refine_ls_weighting_details 'w=1/[\s^2^(Fo^2^)+(0.0165P)^2^+6.4992P] where P=(Fo^2^+2Fc^2^)/3'
_refine_ls_weighting_scheme calc
_refine_ls_wR_factor_gt 0.0725
_refine_ls_wR_factor_ref 0.0746
_reflns_Friedel_coverage 0.000
_reflns_number_gt 11579
_reflns_number_total 12695
_reflns_threshold_expression 'I > 2\s(I)'
_cod_data_source_file c9sc02683e2.cif
_cod_data_source_block exp_4891
_cod_database_code 1552033
_shelx_shelxl_version_number 2017/1
_chemical_oxdiff_formula C60H60Rh4P2Si2Cl4
_shelx_space_group_comment
;
The symmetry employed for this shelxl refinement is uniquely defined
by the following loop, which should always be used as a source of
symmetry information in preference to the above space-group names.
They are only intended as comments.
;
_reflns_odcompleteness_completeness 99.86
_reflns_odcompleteness_iscentric 1
_reflns_odcompleteness_theta 28.22
_olex2_refinement_description
;
1. Others
 Fixed Sof: C9(0.5)
 Fixed Uiso: H00M(0.031) H00O(0.023) H00R(0.024) H00T(0.027) H00U(0.033)
 H00V(0.028) H00W(0.029) H00X(0.022) H00Y(0.032) H00Z(0.03) H010(0.032)
 H011(0.038) H012(0.037) H01A(0.054) H01B(0.054) H01C(0.054) H014(0.038)
 H01D(0.059) H01E(0.059) H01F(0.059) H01G(0.059) H01H(0.059) H01I(0.059)
 H017(0.042) H018(0.051) H01J(0.076) H01K(0.076) H01L(0.076) H01M(0.048)
 H01N(0.073) H01O(0.073) H01P(0.073) H01Q(0.076) H01R(0.076) H01S(0.076)
 H01V(0.073) H01W(0.073) H01T(0.055) H01U(0.065) H01X(0.066) H01Y(0.066)
 H01Z(0.106) H(0.106)
 Fixed X: H00M(0.728119) H00O(0.904739) H00R(0.755543) H00T(0.867894)
 H00U(0.509362) H00V(0.959845) H00W(0.825793) H00X(0.819546) H00Y(1.064445)
 H00Z(1.035179) H010(0.885544) H011(0.682924) H012(0.69949) H01A(0.532644)
 H01B(0.597669) H01C(0.623284) H014(0.408199) H01D(0.911837) H01E(0.935705)
 H01F(0.948839) H01G(0.647567) H01H(0.73279) H01I(0.71847) H017(0.441701)
 H018(0.770902) H01J(0.818608) H01K(0.787275) H01L(0.825849) H01M(0.578254)
 H01N(0.822292) H01O(0.80359) H01P(0.718404) H01Q(0.647144) H01R(0.606124)
 H01S(0.547858) H01V(0.35179) H01W(0.34498) H01T(0.738064) H01U(0.773122)
 H01X(0.523336) H01Y(0.620728) H01Z(0.63555) H(0.524882)
 Fixed Y: H00M(0.271625) H00O(0.414259) H00R(0.777573) H00T(0.573477)
 H00U(0.317158) H00V(0.353104) H00W(0.847821) H00X(0.428605) H00Y(0.294087)
 H00Z(0.321859) H010(0.745144) H011(0.51317) H012(0.238247) H01A(0.837988)
 H01B(0.923951) H01C(0.811515) H014(0.323675) H01D(0.39635) H01E(0.465767)
 H01F(0.505707) H01G(0.452529) H01H(0.440159) H01I(0.363135) H017(0.428141)
 H018(0.10486) H01J(0.856611) H01K(0.966294) H01L(0.895324) H01M(0.522895)
 H01N(0.684569) H01O(0.651191) H01P(0.669243) H01Q(0.923509) H01R(0.996868)
 H01S(0.902468) H01V(0.755033) H01W(0.693219) H01T(0.070216) H01U(0.003824)
 H01X(0.772089) H01Y(0.72929) H01Z(0.712482) H(0.721908)
 Fixed Z: H00M(0.477005) H00O(0.568822) H00R(0.432557) H00T(0.298655)
 H00U(0.328757) H00V(0.381532) H00W(0.359111) H00X(0.338723) H00Y(0.460548)
 H00Z(0.554551) H010(0.293871) H011(0.269532) H012(0.303133) H01A(0.608465)
 H01B(0.638865) H01C(0.653782) H014(0.24003) H01D(0.685642) H01E(0.740677)
 H01F(0.679082) H01G(0.716518) H01H(0.76808) H01I(0.716308) H017(0.166955)
 H018(0.489369) H01J(0.622281) H01K(0.603816) H01L(0.559461) H01M(0.181143)
 H01N(0.688521) H01O(0.75026) H01P(0.699348) H01Q(0.468927) H01R(0.511066)
 H01S(0.485892) H01V(0.446523) H01W(0.388605) H01T(0.316137) H01U(0.408498)
 H01X(0.326042) H01Y(0.315546) H01Z(0.311772) H(0.296336)
;
_olex2_submission_special_instructions 'No special instructions were received'
_oxdiff_exptl_absorpt_empirical_details
;
Empirical correction (ABSPACK) includes:
- Absorption correction using spherical harmonics
- Frame scaling
;
_oxdiff_exptl_absorpt_empirical_full_max 1.568
_oxdiff_exptl_absorpt_empirical_full_min 0.657

loop_
_space_group_symop_operation_xyz
'x, y, z'
'-x+1/2, y+1/2, -z+1/2'
'-x, -y, -z'
'x-1/2, -y-1/2, z-1/2'

loop_
_atom_site_label
_atom_site_type_symbol
_atom_site_fract_x
_atom_site_fract_y
_atom_site_fract_z
_atom_site_U_iso_or_equiv
_atom_site_adp_type
_atom_site_occupancy
_atom_site_site_symmetry_order
_atom_site_calc_flag
_atom_site_refinement_flags_posn
_atom_site_refinement_flags_occupancy
_atom_site_disorder_assembly
_atom_site_disorder_group
Rh01 Rh 0.61988(2) 0.58230(2) 0.55835(2) 0.01196(4) Uani 1 1 d . . . .
Rh02 Rh 0.62895(2) 0.47982(2) 0.45193(2) 0.01213(4) Uani 1 1 d . . . .
Cl03 Cl 0.53120(4) 0.46203(4) 0.60136(3) 0.01596(11) Uani 1 1 d . . . .
Cl04 Cl 0.47378(4) 0.66589(4) 0.53353(3) 0.01625(11) Uani 1 1 d . . . .
P1 P 0.68142(4) 0.40608(5) 0.37987(3) 0.01578(13) Uani 1 1 d . . . .
Si06 Si 0.66736(6) 0.85299(6) 0.56337(4) 0.02416(16) Uani 1 1 d . . . .
Si07 Si 0.78701(5) 0.51134(7) 0.68682(3) 0.02412(16) Uani 1 1 d . . . .
Cl08 Cl 0.21067(7) 0.78085(8) 0.38891(5) 0.0554(3) Uani 1 1 d . . . .
Cl09 Cl 0.39888(10) 0.84707(10) 0.37691(6) 0.0760(4) Uani 1 1 d . . . .
Cl0A Cl 0.6074(4) 0.8810(4) 0.2977(3) 0.0951(19) Uani 0.499(6) 1 d . P A 1
C00C C 0.73153(16) 0.58963(19) 0.46099(10) 0.0147(5) Uani 1 1 d . . . .
C00D C 0.76740(16) 0.49692(18) 0.49409(10) 0.0142(5) Uani 1 1 d . . . .
C00E C 0.74865(16) 0.50295(18) 0.55347(11) 0.0145(5) Uani 1 1 d . . . .
C00F C 0.74577(17) 0.5091(2) 0.60650(11) 0.0173(5) Uani 1 1 d . . . .
C00G C 0.69542(17) 0.65799(19) 0.50014(11) 0.0152(5) Uani 1 1 d . . . .
C00H C 0.67822(18) 0.72354(19) 0.53516(11) 0.0182(5) Uani 1 1 d . . . .
Cl10 Cl 0.5110(3) 0.7254(2) 0.22547(15) 0.0882(14) Uani 0.499(6) 1 d . P A 1
C00J C 0.85196(16) 0.43939(18) 0.48345(11) 0.0152(5) Uani 1 1 d . . . .
C00K C 0.70746(18) 0.2723(2) 0.38869(12) 0.0204(5) Uani 1 1 d . . . .
C00M C 0.7300(2) 0.2314(2) 0.44449(13) 0.0260(6) Uani 1 1 d . . . .
H00M H 0.728119 0.271625 0.477005 0.031 Uiso 1 1 calc R . . .
C00N C 0.86872(17) 0.4201(2) 0.42670(11) 0.0169(5) Uani 1 1 d . . . .
C00O C 0.91536(17) 0.4021(2) 0.53105(11) 0.0189(5) Uani 1 1 d . . . .
H00O H 0.904739 0.414259 0.568822 0.023 Uiso 1 1 calc R . . .
C00P C 0.80397(17) 0.5702(2) 0.36971(11) 0.0176(5) Uani 1 1 d . . . .
C00Q C 0.77176(16) 0.6317(2) 0.41140(11) 0.0158(5) Uani 1 1 d . . . .
C00R C 0.77904(18) 0.7360(2) 0.40622(11) 0.0198(5) Uani 1 1 d . . . .
H00R H 0.755543 0.777573 0.432557 0.024 Uiso 1 1 calc R . . .
C00S C 0.60742(18) 0.4139(2) 0.30823(11) 0.0199(5) Uani 1 1 d . . . .
C00T C 0.84600(18) 0.6142(2) 0.32602(11) 0.0225(6) Uani 1 1 d . . . .
H00T H 0.867894 0.573477 0.298655 0.027 Uiso 1 1 calc R . . .
C00U C 0.52400(19) 0.3579(3) 0.29904(12) 0.0276(6) Uani 1 1 d . . . .
H00U H 0.509362 0.317158 0.328757 0.033 Uiso 1 1 calc R . . .
C00V C 0.94855(18) 0.3655(2) 0.41914(13) 0.0235(6) Uani 1 1 d . . . .
H00V H 0.959845 0.353104 0.381532 0.028 Uiso 1 1 calc R . . .
C00W C 0.82112(19) 0.7785(2) 0.36201(12) 0.0239(6) Uani 1 1 d . . . .
H00W H 0.825793 0.847821 0.359111 0.029 Uiso 1 1 calc R . . .
C00X C 0.80035(17) 0.4569(2) 0.37384(11) 0.0182(5) Uani 1 1 d . . . .
H00X H 0.819546 0.428605 0.338723 0.022 Uiso 1 1 calc R . . .
C00Y C 1.01110(19) 0.3297(2) 0.46632(14) 0.0266(6) Uani 1 1 d . . . .
H00Y H 1.064445 0.294087 0.460548 0.032 Uiso 1 1 calc R . . .
C00Z C 0.99395(19) 0.3471(2) 0.52257(13) 0.0250(6) Uani 1 1 d . . . .
H00Z H 1.035179 0.321859 0.554551 0.030 Uiso 1 1 calc R . . .
C010 C 0.8557(2) 0.7172(2) 0.32262(12) 0.0265(6) Uani 1 1 d . . . .
H010 H 0.885544 0.745144 0.293871 0.032 Uiso 1 1 calc R . . .
C011 C 0.6276(2) 0.4755(2) 0.26395(13) 0.0319(7) Uani 1 1 d . . . .
H011 H 0.682924 0.513170 0.269532 0.038 Uiso 1 1 calc R . . .
C012 C 0.7123(2) 0.2115(2) 0.34063(14) 0.0310(7) Uani 1 1 d . . . .
H012 H 0.699490 0.238247 0.303133 0.037 Uiso 1 1 calc R . . .
C013 C 0.5967(2) 0.8571(2) 0.62338(15) 0.0361(8) Uani 1 1 d . . . .
H01A H 0.532644 0.837988 0.608465 0.054 Uiso 1 1 calc GR . . .
H01B H 0.597669 0.923951 0.638865 0.054 Uiso 1 1 calc GR . . .
H01C H 0.623284 0.811515 0.653782 0.054 Uiso 1 1 calc GR . . .
C014 C 0.4629(2) 0.3624(3) 0.24609(13) 0.0314(7) Uani 1 1 d . . . .
H014 H 0.408199 0.323675 0.240030 0.038 Uiso 1 1 calc R . . .
C015 C 0.9108(2) 0.4641(3) 0.69960(14) 0.0393(8) Uani 1 1 d . . . .
H01D H 0.911837 0.396350 0.685642 0.059 Uiso 1 1 calc GR . . .
H01E H 0.935705 0.465767 0.740677 0.059 Uiso 1 1 calc GR . . .
H01F H 0.948839 0.505707 0.679082 0.059 Uiso 1 1 calc GR . . .
C016 C 0.7124(2) 0.4322(3) 0.72676(14) 0.0391(8) Uani 1 1 d . . . .
H01G H 0.647567 0.452529 0.716518 0.059 Uiso 1 1 calc GR . . .
H01H H 0.732790 0.440159 0.768080 0.059 Uiso 1 1 calc GR . . .
H01I H 0.718470 0.363135 0.716308 0.059 Uiso 1 1 calc GR . . .
C017 C 0.4832(2) 0.4245(3) 0.20231(13) 0.0354(7) Uani 1 1 d . . . .
H017 H 0.441701 0.428141 0.166955 0.042 Uiso 1 1 calc R . . .
C018 C 0.7553(3) 0.1315(3) 0.45196(16) 0.0421(8) Uani 1 1 d . . . .
H018 H 0.770902 0.104860 0.489369 0.051 Uiso 1 1 calc R . . .
C019 C 0.7896(3) 0.8983(3) 0.5905(2) 0.0505(10) Uani 1 1 d . . . .
H01J H 0.818608 0.856611 0.622281 0.076 Uiso 1 1 calc GR . . .
H01K H 0.787275 0.966294 0.603816 0.076 Uiso 1 1 calc GR . . .
H01L H 0.825849 0.895324 0.559461 0.076 Uiso 1 1 calc GR . . .
C01A C 0.5649(3) 0.4811(3) 0.21073(14) 0.0397(8) Uani 1 1 d . . . .
H01M H 0.578254 0.522895 0.181143 0.048 Uiso 1 1 calc R . . .
C01B C 0.7822(3) 0.6453(3) 0.70891(15) 0.0490(10) Uani 1 1 d . . . .
H01N H 0.822292 0.684569 0.688521 0.073 Uiso 1 1 calc GR . . .
H01O H 0.803590 0.651191 0.750260 0.073 Uiso 1 1 calc GR . . .
H01P H 0.718404 0.669243 0.699348 0.073 Uiso 1 1 calc GR . . .
C01C C 0.6102(3) 0.9280(3) 0.49961(17) 0.0504(10) Uani 1 1 d . . . .
H01Q H 0.647144 0.923509 0.468927 0.076 Uiso 1 1 calc GR . . .
H01R H 0.606124 0.996868 0.511066 0.076 Uiso 1 1 calc GR . . .
H01S H 0.547858 0.902468 0.485892 0.076 Uiso 1 1 calc GR . . .
C01D C 0.3323(3) 0.7581(4) 0.4045(2) 0.0607(12) Uani 1 1 d . . . .
H01V H 0.351790 0.755033 0.446523 0.073 Uiso 1 1 calc R . . .
H01W H 0.344980 0.693219 0.388605 0.073 Uiso 1 1 calc R . . .
C01E C 0.7363(3) 0.1109(3) 0.34846(17) 0.0456(9) Uani 1 1 d . . . .
H01T H 0.738064 0.070216 0.316137 0.055 Uiso 1 1 calc R . . .
C01F C 0.7574(3) 0.0713(3) 0.40355(19) 0.0543(11) Uani 1 1 d . . . .
H01U H 0.773122 0.003824 0.408498 0.065 Uiso 1 1 calc R . . .
C01G C 0.5691(18) 0.774(2) 0.2998(9) 0.055(5) Uani 0.499(6) 1 d . P A 1
H01X H 0.523336 0.772089 0.326042 0.066 Uiso 0.499(6) 1 calc R P A 1
H01Y H 0.620728 0.729290 0.315546 0.066 Uiso 0.499(6) 1 calc R P A 1
Cl1 Cl 0.9817(6) 0.9340(2) 0.4580(3) 0.0935(16) Uani 0.711(17) 1 d . P B 1
C9 C 1.0102(7) 0.9363(8) 0.5189(4) 0.068(3) Uani 0.5 1 d . P . .
Cl0B Cl 0.5926(3) 0.8995(4) 0.32112(18) 0.0570(9) Uani 0.501(6) 1 d . P A 2
C01H C 0.584(2) 0.752(2) 0.2905(11) 0.089(10) Uani 0.55(2) 1 d . . A 2
H01Z H 0.635550 0.712482 0.311772 0.106 Uiso 0.18(10) 1 calc R . A 2
H H 0.524882 0.721908 0.296336 0.106 Uiso 0.55(10) 1 calc R . A 2
Cl Cl 0.5898(3) 0.7527(2) 0.22997(12) 0.0737(14) Uani 0.501(6) 1 d . P A 2
Cl1A Cl 1.0170(5) 0.9239(5) 0.4412(3) 0.046(2) Uani 0.289(17) 1 d . P B 2

loop_
_atom_site_aniso_label
_atom_site_aniso_U_11
_atom_site_aniso_U_22
_atom_site_aniso_U_33
_atom_site_aniso_U_23
_atom_site_aniso_U_13
_atom_site_aniso_U_12
Rh01 0.01129(8) 0.01311(9) 0.01161(8) -0.00081(7) 0.00232(6) -0.00069(7)
Rh02 0.01078(8) 0.01407(9) 0.01172(8) -0.00124(7) 0.00243(6) -0.00052(7)
Cl03 0.0137(2) 0.0174(3) 0.0166(3) 0.0031(2) 0.0022(2) 0.0000(2)
Cl04 0.0141(3) 0.0146(3) 0.0200(3) 0.0008(2) 0.0029(2) 0.0002(2)
P1 0.0144(3) 0.0193(3) 0.0140(3) -0.0037(2) 0.0036(2) -0.0008(2)
Si06 0.0295(4) 0.0153(3) 0.0297(4) -0.0062(3) 0.0109(3) -0.0050(3)
Si07 0.0222(4) 0.0356(4) 0.0135(3) 0.0017(3) 0.0002(3) 0.0022(3)
Cl08 0.0502(5) 0.0511(6) 0.0592(6) 0.0049(5) -0.0067(5) 0.0154(5)
Cl09 0.0758(8) 0.0546(7) 0.0896(9) 0.0109(6) -0.0087(7) -0.0165(6)
Cl0A 0.067(3) 0.055(2) 0.147(5) 0.034(3) -0.028(3) -0.0067(18)
C00C 0.0140(11) 0.0162(11) 0.0145(11) -0.0012(9) 0.0037(9) -0.0022(9)
C00D 0.0114(10) 0.0171(12) 0.0137(11) -0.0012(9) 0.0010(8) -0.0015(9)
C00E 0.0100(10) 0.0140(11) 0.0191(12) 0.0013(9) 0.0012(9) 0.0007(8)
C00F 0.0137(11) 0.0200(12) 0.0174(12) 0.0011(10) 0.0004(9) 0.0004(9)
C00G 0.0141(11) 0.0156(11) 0.0159(11) 0.0034(9) 0.0022(9) -0.0023(9)
C00H 0.0183(12) 0.0169(12) 0.0205(12) -0.0008(10) 0.0060(10) -0.0043(10)
Cl10 0.089(3) 0.0668(19) 0.095(2) 0.0065(15) -0.0231(17) 0.0191(18)
C00J 0.0118(10) 0.0151(11) 0.0187(12) -0.0025(9) 0.0026(9) 0.0001(9)
C00K 0.0184(12) 0.0183(12) 0.0253(13) -0.0069(10) 0.0060(10) -0.0004(10)
C00M 0.0300(15) 0.0224(14) 0.0259(14) -0.0034(11) 0.0062(11) 0.0025(12)
C00N 0.0131(11) 0.0183(12) 0.0198(12) -0.0024(10) 0.0039(9) -0.0021(9)
C00O 0.0155(11) 0.0203(13) 0.0204(12) -0.0017(10) 0.0013(9) -0.0005(10)
C00P 0.0122(11) 0.0236(13) 0.0169(12) 0.0007(10) 0.0020(9) -0.0007(10)
C00Q 0.0099(10) 0.0213(13) 0.0155(11) 0.0006(9) 0.0006(8) -0.0014(9)
C00R 0.0190(12) 0.0211(13) 0.0197(12) 0.0033(10) 0.0042(10) -0.0014(10)
C00S 0.0191(12) 0.0262(14) 0.0142(11) -0.0055(10) 0.0020(9) 0.0022(10)
C00T 0.0177(12) 0.0348(16) 0.0158(12) -0.0015(11) 0.0055(10) -0.0024(11)
C00U 0.0219(13) 0.0433(18) 0.0183(13) -0.0078(12) 0.0057(10) -0.0057(12)
C00V 0.0187(12) 0.0255(14) 0.0274(14) -0.0057(11) 0.0074(10) 0.0002(11)
C00W 0.0233(13) 0.0234(14) 0.0255(14) 0.0070(11) 0.0053(11) -0.0034(11)
C00X 0.0144(11) 0.0259(13) 0.0157(11) -0.0047(10) 0.0063(9) -0.0007(10)
C00Y 0.0134(12) 0.0243(14) 0.0416(17) -0.0060(12) 0.0037(11) 0.0043(10)
C00Z 0.0157(12) 0.0248(14) 0.0330(15) -0.0008(12) -0.0003(11) 0.0017(11)
C010 0.0238(14) 0.0373(17) 0.0195(13) 0.0069(12) 0.0072(11) -0.0067(12)
C011 0.0354(16) 0.0352(17) 0.0224(14) 0.0004(13) -0.0027(12) -0.0082(14)
C012 0.0378(17) 0.0302(16) 0.0266(15) -0.0096(13) 0.0100(13) 0.0028(13)
C013 0.049(2) 0.0258(16) 0.0389(18) -0.0139(14) 0.0213(15) -0.0077(14)
C014 0.0207(13) 0.0467(19) 0.0259(15) -0.0127(14) 0.0016(11) -0.0011(13)
C015 0.0252(15) 0.065(2) 0.0250(15) 0.0054(16) -0.0039(12) 0.0049(15)
C016 0.0354(17) 0.059(2) 0.0235(15) 0.0155(15) 0.0068(13) 0.0058(16)
C017 0.0356(17) 0.0426(19) 0.0227(15) -0.0094(14) -0.0098(12) 0.0063(14)
C018 0.065(2) 0.0238(16) 0.0386(19) 0.0025(14) 0.0116(17) 0.0116(16)
C019 0.0389(19) 0.036(2) 0.078(3) -0.0236(19) 0.0135(19) -0.0158(16)
C01A 0.053(2) 0.0392(19) 0.0220(15) 0.0042(14) -0.0071(14) -0.0078(16)
C01B 0.073(3) 0.045(2) 0.0282(17) -0.0107(16) 0.0057(17) 0.002(2)
C01C 0.077(3) 0.0276(18) 0.049(2) 0.0045(16) 0.016(2) 0.0164(18)
C01D 0.054(2) 0.059(3) 0.069(3) 0.030(2) 0.010(2) 0.023(2)
C01E 0.069(3) 0.0288(18) 0.043(2) -0.0154(15) 0.0196(18) 0.0087(17)
C01F 0.088(3) 0.0217(17) 0.058(2) -0.0045(17) 0.026(2) 0.0145(19)
C01G 0.044(8) 0.079(17) 0.039(5) 0.011(7) 0.000(5) -0.018(8)
Cl1 0.120(4) 0.0939(18) 0.0590(19) -0.0151(13) -0.006(2) 0.0152(18)
C9 0.080(7) 0.067(6) 0.061(6) 0.005(5) 0.026(5) -0.018(5)
Cl0B 0.0453(14) 0.060(2) 0.0631(19) 0.0066(14) 0.0006(12) -0.0021(13)
C01H 0.065(13) 0.051(9) 0.14(2) 0.025(12) -0.023(12) -0.010(7)
Cl 0.124(4) 0.0518(14) 0.0528(16) 0.0145(11) 0.0372(17) 0.0166(16)
Cl1A 0.050(3) 0.054(3) 0.033(3) -0.0105(17) 0.0059(17) -0.0050(18)

loop_
_atom_type_symbol
_atom_type_description
_atom_type_scat_dispersion_real
_atom_type_scat_dispersion_imag
_atom_type_scat_source
C C 0.0033 0.0016 'International Tables Vol C Tables 4.2.6.8 and 6.1.1.4'
H H 0.0000 0.0000 'International Tables Vol C Tables 4.2.6.8 and 6.1.1.4'
Cl Cl 0.1484 0.1585 'International Tables Vol C Tables 4.2.6.8 and 6.1.1.4'
P P 0.1023 0.0942 'International Tables Vol C Tables 4.2.6.8 and 6.1.1.4'
Rh Rh -1.1178 0.9187 'International Tables Vol C Tables 4.2.6.8 and 6.1.1.4'
Si Si 0.0817 0.0704 'International Tables Vol C Tables 4.2.6.8 and 6.1.1.4'

loop_
_geom_angle_atom_site_label_1
_geom_angle_atom_site_label_2
_geom_angle_atom_site_label_3
_geom_angle
_geom_angle_site_symmetry_1
_geom_angle_site_symmetry_3
Cl03 Rh01 Rh02 98.561(16) . .
Cl04 Rh01 Rh02 100.676(16) . .
Cl04 Rh01 Cl03 84.45(2) . .
C00E Rh01 Rh02 63.30(7) . .
C00E Rh01 Cl03 102.60(7) . .
C00E Rh01 Cl04 163.08(7) . .
C00E Rh01 C00F 33.28(9) . .
C00E Rh01 C00H 92.40(9) . .
C00F Rh01 Rh02 94.21(7) . .
C00F Rh01 Cl03 86.51(7) . .
C00F Rh01 Cl04 163.57(7) . .
C00G Rh01 Rh02 64.64(7) . .
C00G Rh01 Cl03 163.19(7) . .
C00G Rh01 Cl04 98.59(7) . .
C00G Rh01 C00E 70.32(9) . .
C00G Rh01 C00F 94.02(9) . .
C00G Rh01 C00H 33.76(9) . .
C00H Rh01 Rh02 97.13(7) . .
C00H Rh01 Cl03 161.94(7) . .
C00H Rh01 Cl04 83.92(7) . .
C00H Rh01 C00F 101.21(10) . .
Cl03 Rh02 Rh01 96.012(15) 3_666 .
Cl04 Rh02 Rh01 98.057(16) 3_666 .
Cl04 Rh02 Cl03 78.270(19) 3_666 3_666
P1 Rh02 Rh01 162.708(19) . .
P1 Rh02 Cl03 99.56(2) . 3_666
P1 Rh02 Cl04 92.44(2) . 3_666
C00C Rh02 Rh01 73.05(7) . .
C00C Rh02 Cl03 113.87(7) . 3_666
C00C Rh02 Cl04 165.22(7) . 3_666
C00C Rh02 P1 93.66(7) . .
C00C Rh02 C00D 42.52(9) . .
C00D Rh02 Rh01 73.71(7) . .
C00D Rh02 Cl03 155.80(7) . 3_666
C00D Rh02 Cl04 124.24(7) . 3_666
C00D Rh02 P1 89.03(7) . .
Rh01 Cl03 Rh02 95.45(2) . 3_666
Rh01 Cl04 Rh02 96.94(2) . 3_666
C00K P1 Rh02 116.39(9) . .
C00K P1 C00X 101.00(12) . .
C00S P1 Rh02 116.85(9) . .
C00S P1 C00K 103.61(13) . .
C00S P1 C00X 108.05(12) . .
C00X P1 Rh02 109.53(8) . .
C013 Si06 C00H 112.36(13) . .
C013 Si06 C019 109.87(18) . .
C019 Si06 C00H 106.81(15) . .
C01C Si06 C00H 105.70(15) . .
C01C Si06 C013 111.00(18) . .
C01C Si06 C019 111.0(2) . .
C00F Si07 C015 106.64(13) . .
C00F Si07 C016 112.30(14) . .
C00F Si07 C01B 105.78(15) . .
C015 Si07 C01B 111.08(19) . .
C016 Si07 C015 110.12(16) . .
C016 Si07 C01B 110.79(18) . .
C00D C00C Rh02 69.15(13) . .
C00G C00C Rh02 100.67(15) . .
C00G C00C C00D 109.0(2) . .
C00G C00C C00Q 118.6(2) . .
C00Q C00C Rh02 123.72(17) . .
C00Q C00C C00D 124.3(2) . .
C00C C00D Rh02 68.33(13) . .
C00E C00D Rh02 97.84(15) . .
C00E C00D C00C 109.8(2) . .
C00E C00D C00J 118.3(2) . .
C00J C00D Rh02 127.38(17) . .
C00J C00D C00C 123.8(2) . .
C00D C00E Rh01 112.22(16) . .
C00F C00E Rh01 74.98(16) . .
C00F C00E C00D 171.3(2) . .
Si07 C00F Rh01 126.86(13) . .
C00E C00F Rh01 71.74(15) . .
C00E C00F Si07 159.6(2) . .
C00C C00G Rh01 112.20(17) . .
C00H C00G Rh01 74.83(16) . .
C00H C00G C00C 170.1(2) . .
Si06 C00H Rh01 131.22(13) . .
C00G C00H Rh01 71.41(16) . .
C00G C00H Si06 156.5(2) . .
C00N C00J C00D 121.7(2) . .
C00O C00J C00D 119.4(2) . .
C00O C00J C00N 119.0(2) . .
C00M C00K P1 119.8(2) . .
C012 C00K P1 121.1(2) . .
C012 C00K C00M 118.9(3) . .
C00K C00M H00M 119.7 . .
C018 C00M C00K 120.5(3) . .
C018 C00M H00M 119.7 . .
C00J C00N C00X 120.6(2) . .
C00V C00N C00J 119.4(2) . .
C00V C00N C00X 120.0(2) . .
C00J C00O H00O 119.6 . .
C00Z C00O C00J 120.7(3) . .
C00Z C00O H00O 119.6 . .
C00Q C00P C00X 121.3(2) . .
C00T C00P C00Q 119.3(2) . .
C00T C00P C00X 119.3(2) . .
C00P C00Q C00C 122.1(2) . .
C00R C00Q C00C 119.1(2) . .
C00R C00Q C00P 118.8(2) . .
C00Q C00R H00R 119.6 . .
C00W C00R C00Q 120.9(3) . .
C00W C00R H00R 119.6 . .
C00U C00S P1 117.5(2) . .
C011 C00S P1 123.4(2) . .
C011 C00S C00U 119.1(3) . .
C00P C00T H00T 119.4 . .
C010 C00T C00P 121.3(3) . .
C010 C00T H00T 119.4 . .
C00S C00U H00U 119.7 . .
C014 C00U C00S 120.6(3) . .
C014 C00U H00U 119.7 . .
C00N C00V H00V 119.4 . .
C00Y C00V C00N 121.2(3) . .
C00Y C00V H00V 119.4 . .
C00R C00W H00W 120.1 . .
C010 C00W C00R 119.8(3) . .
C010 C00W H00W 120.1 . .
P1 C00X H00X 108.3 . .
C00N C00X P1 107.20(17) . .
C00N C00X H00X 108.3 . .
C00P C00X P1 114.14(17) . .
C00P C00X C00N 110.5(2) . .
C00P C00X H00X 108.3 . .
C00V C00Y H00Y 120.2 . .
C00V C00Y C00Z 119.6(3) . .
C00Z C00Y H00Y 120.2 . .
C00O C00Z C00Y 120.0(3) . .
C00O C00Z H00Z 120.0 . .
C00Y C00Z H00Z 120.0 . .
C00T C010 H010 120.1 . .
C00W C010 C00T 119.8(3) . .
C00W C010 H010 120.1 . .
C00S C011 H011 119.9 . .
C00S C011 C01A 120.1(3) . .
C01A C011 H011 119.9 . .
C00K C012 H012 119.9 . .
C01E C012 C00K 120.2(3) . .
C01E C012 H012 119.9 . .
Si06 C013 H01A 109.5 . .
Si06 C013 H01B 109.5 . .
Si06 C013 H01C 109.5 . .
H01A C013 H01B 109.5 . .
H01A C013 H01C 109.5 . .
H01B C013 H01C 109.5 . .
C00U C014 H014 120.0 . .
C017 C014 C00U 119.9(3) . .
C017 C014 H014 120.0 . .
Si07 C015 H01D 109.5 . .
Si07 C015 H01E 109.5 . .
Si07 C015 H01F 109.5 . .
H01D C015 H01E 109.5 . .
H01D C015 H01F 109.5 . .
H01E C015 H01F 109.5 . .
Si07 C016 H01G 109.5 . .
Si07 C016 H01H 109.5 . .
Si07 C016 H01I 109.5 . .
H01G C016 H01H 109.5 . .
H01G C016 H01I 109.5 . .
H01H C016 H01I 109.5 . .
C014 C017 H017 119.8 . .
C01A C017 C014 120.3(3) . .
C01A C017 H017 119.8 . .
C00M C018 H018 120.1 . .
C00M C018 C01F 119.8(3) . .
C01F C018 H018 120.1 . .
Si06 C019 H01J 109.5 . .
Si06 C019 H01K 109.5 . .
Si06 C019 H01L 109.5 . .
H01J C019 H01K 109.5 . .
H01J C019 H01L 109.5 . .
H01K C019 H01L 109.5 . .
C011 C01A H01M 120.1 . .
C017 C01A C011 119.9(3) . .
C017 C01A H01M 120.1 . .
Si07 C01B H01N 109.5 . .
Si07 C01B H01O 109.5 . .
Si07 C01B H01P 109.5 . .
H01N C01B H01O 109.5 . .
H01N C01B H01P 109.5 . .
H01O C01B H01P 109.5 . .
Si06 C01C H01Q 109.5 . .
Si06 C01C H01R 109.5 . .
Si06 C01C H01S 109.5 . .
H01Q C01C H01R 109.5 . .
H01Q C01C H01S 109.5 . .
H01R C01C H01S 109.5 . .
Cl08 C01D H01V 108.8 . .
Cl08 C01D H01W 108.8 . .
Cl09 C01D Cl08 113.9(2) . .
Cl09 C01D H01V 108.8 . .
Cl09 C01D H01W 108.8 . .
H01V C01D H01W 107.7 . .
C012 C01E H01T 119.8 . .
C01F C01E C012 120.3(3) . .
C01F C01E H01T 119.8 . .
C018 C01F H01U 119.9 . .
C01E C01F C018 120.2(3) . .
C01E C01F H01U 119.9 . .
Cl0A C01G Cl10 113.0(12) . .
Cl0A C01G H01X 109.0 . .
Cl0A C01G H01Y 109.0 . .
Cl10 C01G H01X 109.0 . .
Cl10 C01G H01Y 109.0 . .
H01X C01G H01Y 107.8 . .
C9 Cl1 C9 71.8(6) . 3_776
Cl1 C9 Cl1 108.2(6) . 3_776
Cl1 C9 C9 63.9(6) . 3_776
Cl1 C9 C9 44.3(5) 3_776 3_776
Cl1 C9 Cl1A 18.0(3) 3_776 3_776
Cl1 C9 Cl1A 114.2(7) . 3_776
C9 C9 Cl1A 53.3(5) 3_776 3_776
Cl1A C9 Cl1A 123.2(6) . 3_776
Cl0B C01H H01Z 110.0 . .
Cl0B C01H H 110.0 . .
H01Z C01H H 108.3 . .
Cl C01H Cl0B 108.7(17) . .
Cl C01H H01Z 110.0 . .
Cl C01H H 110.0 . .
C9 Cl1A C9 56.8(6) . 3_776

loop_
_geom_bond_atom_site_label_1
_geom_bond_atom_site_label_2
_geom_bond_distance
_geom_bond_site_symmetry_2
Rh01 Rh02 2.8464(3) .
Rh01 Cl03 2.3712(6) .
Rh01 Cl04 2.3580(6) .
Rh01 C00E 2.150(2) .
Rh01 C00F 2.186(2) .
Rh01 C00G 2.127(2) .
Rh01 C00H 2.166(3) .
Rh02 Cl03 2.5390(6) 3_666
Rh02 Cl04 2.4962(6) 3_666
Rh02 P1 2.1829(7) .
Rh02 C00C 2.061(2) .
Rh02 C00D 2.073(2) .
P1 C00K 1.826(3) .
P1 C00S 1.818(3) .
P1 C00X 1.864(3) .
Si06 C00H 1.862(3) .
Si06 C013 1.860(3) .
Si06 C019 1.861(4) .
Si06 C01C 1.858(4) .
Si07 C00F 1.859(3) .
Si07 C015 1.862(3) .
Si07 C016 1.860(3) .
Si07 C01B 1.862(4) .
Cl08 C01D 1.748(4) .
Cl09 C01D 1.714(5) .
Cl0A C01G 1.54(3) .
C00C C00D 1.499(3) .
C00C C00G 1.445(3) .
C00C C00Q 1.484(3) .
C00D C00E 1.452(3) .
C00D C00J 1.492(3) .
C00E C00F 1.242(3) .
C00G C00H 1.247(4) .
Cl10 C01G 1.90(3) .
C00J C00N 1.404(3) .
C00J C00O 1.398(3) .
C00K C00M 1.392(4) .
C00K C012 1.391(4) .
C00M H00M 0.9300 .
C00M C018 1.383(4) .
C00N C00V 1.393(4) .
C00N C00X 1.517(4) .
C00O H00O 0.9300 .
C00O C00Z 1.387(4) .
C00P C00Q 1.406(4) .
C00P C00T 1.395(4) .
C00P C00X 1.514(4) .
C00Q C00R 1.402(4) .
C00R H00R 0.9300 .
C00R C00W 1.397(4) .
C00S C00U 1.397(4) .
C00S C011 1.384(4) .
C00T H00T 0.9300 .
C00T C010 1.385(4) .
C00U H00U 0.9300 .
C00U C014 1.385(4) .
C00V H00V 0.9300 .
C00V C00Y 1.378(4) .
C00W H00W 0.9300 .
C00W C010 1.380(4) .
C00X H00X 0.9800 .
C00Y H00Y 0.9300 .
C00Y C00Z 1.390(4) .
C00Z H00Z 0.9300 .
C010 H010 0.9300 .
C011 H011 0.9300 .
C011 C01A 1.402(4) .
C012 H012 0.9300 .
C012 C01E 1.388(5) .
C013 H01A 0.9600 .
C013 H01B 0.9600 .
C013 H01C 0.9600 .
C014 H014 0.9300 .
C014 C017 1.380(5) .
C015 H01D 0.9600 .
C015 H01E 0.9600 .
C015 H01F 0.9600 .
C016 H01G 0.9600 .
C016 H01H 0.9600 .
C016 H01I 0.9600 .
C017 H017 0.9300 .
C017 C01A 1.379(5) .
C018 H018 0.9300 .
C018 C01F 1.386(5) .
C019 H01J 0.9600 .
C019 H01K 0.9600 .
C019 H01L 0.9600 .
C01A H01M 0.9300 .
C01B H01N 0.9600 .
C01B H01O 0.9600 .
C01B H01P 0.9600 .
C01C H01Q 0.9600 .
C01C H01R 0.9600 .
C01C H01S 0.9600 .
C01D H01V 0.9700 .
C01D H01W 0.9700 .
C01E H01T 0.9300 .
C01E C01F 1.369(5) .
C01F H01U 0.9300 .
C01G H01X 0.9700 .
C01G H01Y 0.9700 .
Cl1 C9 1.808(11) 3_776
Cl1 C9 1.405(11) .
C9 C9 1.91(2) 3_776
C9 Cl1A 2.145(14) 3_776
C9 Cl1A 1.831(13) .
Cl0B C01H 2.09(3) .
C01H H01Z 0.9700 .
C01H H 0.9700 .
C01H Cl 1.42(2) .
